data_2227581
loop_
_publ_author_name
'Asad, Mohammad'
'Oo, Chuan-Wei'
'Osman, Hasnah'
'Quah, Ching Kheng'
'Fun, Hoong-Kun'

_publ_section_title
;
 3-[(<i>E</i>)-3-(2,4-Dichlorophenyl)prop-2-enoyl]-4-hydroxy-2<i>H</i>-chromen-2-one
;
_journal_coeditor_code HB5700
_journal_issue 11
_journal_name_full 'Acta Crystallographica Section E'
_journal_page_first o3022
_journal_page_last o3023
_journal_paper_doi 10.1107/S1600536810043837
_journal_volume 66
_journal_year 2010
_chemical_formula_iupac 'C18 H10 Cl2 O4'
_chemical_formula_moiety 'C18 H10 Cl2 O4'
_chemical_formula_sum 'C18 H10 Cl2 O4'
_chemical_formula_weight 361.16
_chemical_name_systematic
;
3-[(<i>E</i>)-3-(2,4-Dichlorophenyl)prop-2-enoyl]-4-hydroxy-
2<i>H</i>-chromen-2-one
;
_space_group_IT_number 14
_symmetry_cell_setting monoclinic
_symmetry_space_group_name_Hall '-P 2ybc'
_symmetry_space_group_name_H-M 'P 1 21/c 1'
_atom_sites_solution_hydrogens geom
_atom_sites_solution_primary direct
_atom_sites_solution_secondary difmap
_audit_creation_method SHELXL97
_cell_angle_alpha 90.00
_cell_angle_beta 91.6070(10)
_cell_angle_gamma 90.00
_cell_formula_units_Z 4
_cell_length_a 4.5233(2)
_cell_length_b 21.2099(9)
_cell_length_c 15.6304(7)
_cell_measurement_reflns_used 9100
_cell_measurement_temperature 100
_cell_measurement_theta_max 35.14
_cell_measurement_theta_min 2.32
_cell_volume 1498.97(11)
_computing_cell_refinement 'SAINT (Bruker, 2009)'
_computing_data_collection 'APEX2 (Bruker, 2009)'
_computing_data_reduction 'SAINT (Bruker, 2009)'
_computing_molecular_graphics 'SHELXTL (Sheldrick, 2008)'
_computing_publication_material
;
SHELXTL (Sheldrick, 2008) and PLATON (Spek, 2009)
;
_computing_structure_refinement 'SHELXTL (Sheldrick, 2008)'
_computing_structure_solution 'SHELXTL (Sheldrick, 2008)'
_diffrn_ambient_temperature 100
_diffrn_measured_fraction_theta_full 0.993
_diffrn_measured_fraction_theta_max 0.993
_diffrn_measurement_device_type 'Bruker SMART APEXII DUO CCD'
_diffrn_measurement_method '\f and \w'
_diffrn_radiation_monochromator graphite
_diffrn_radiation_source 'fine-focus sealed tube'
_diffrn_radiation_type MoK\a
_diffrn_radiation_wavelength 0.71073
_diffrn_reflns_av_R_equivalents 0.0330
_diffrn_reflns_av_sigmaI/netI 0.0348
_diffrn_reflns_limit_h_max 7
_diffrn_reflns_limit_h_min -7
_diffrn_reflns_limit_k_max 34
_diffrn_reflns_limit_k_min -27
_diffrn_reflns_limit_l_max 22
_diffrn_reflns_limit_l_min -25
_diffrn_reflns_number 25117
_diffrn_reflns_theta_full 35.25
_diffrn_reflns_theta_max 35.25
_diffrn_reflns_theta_min 1.62
_diffrn_standards_number 0
_exptl_absorpt_coefficient_mu 0.453
_exptl_absorpt_correction_T_max 0.9586
_exptl_absorpt_correction_T_min 0.8574
_exptl_absorpt_correction_type multi-scan
_exptl_absorpt_process_details '(SADABS; Bruker, 2009)'
_exptl_crystal_colour yellow
_exptl_crystal_density_diffrn 1.600
_exptl_crystal_density_method 'not measured'
_exptl_crystal_description needle
_exptl_crystal_F_000 736
_exptl_crystal_size_max 0.35
_exptl_crystal_size_mid 0.15
_exptl_crystal_size_min 0.094
_refine_diff_density_max 0.540
_refine_diff_density_min -0.339
_refine_ls_extinction_method none
_refine_ls_goodness_of_fit_ref 1.048
_refine_ls_hydrogen_treatment mixed
_refine_ls_matrix_type full
_refine_ls_number_parameters 222
_refine_ls_number_reflns 6698
_refine_ls_number_restraints 0
_refine_ls_restrained_S_all 1.048
_refine_ls_R_factor_all 0.0499
_refine_ls_R_factor_gt 0.0355
_refine_ls_shift/su_max 0.001
_refine_ls_shift/su_mean 0.000
_refine_ls_structure_factor_coef Fsqd
_refine_ls_weighting_details 'calc w = 1/[\s^2^(Fo^2^)+(0.0509P)^2^+0.2749P] where P=(Fo^2^+2Fc^2^)/3'
_refine_ls_weighting_scheme calc
_refine_ls_wR_factor_gt 0.0935
_refine_ls_wR_factor_ref 0.1012
_reflns_number_gt 5270
_reflns_number_total 6698
_reflns_threshold_expression I>2\s(I)
_cod_data_source_file hb5700.cif
_cod_data_source_block I
_cod_original_sg_symbol_H-M 'P 21/c'
_cod_database_code 2227581
_cod_database_fobs_code 2227581

loop_
_symmetry_equiv_pos_as_xyz
'x, y, z'
'-x, y+1/2, -z+1/2'
'-x, -y, -z'
'x, -y-1/2, z-1/2'

loop_
_atom_site_type_symbol
_atom_site_label
_atom_site_fract_x
_atom_site_fract_y
_atom_site_fract_z
_atom_site_U_iso_or_equiv
_atom_site_adp_type
_atom_site_calc_flag
_atom_site_refinement_flags
_atom_site_occupancy
_atom_site_disorder_assembly
_atom_site_disorder_group
Cl Cl1 -0.68600(6) 0.640460(12) 0.153533(17) 0.02236(7) Uani d . 1 . .
Cl Cl2 -0.07973(6) 0.434153(13) 0.069793(16) 0.02180(7) Uani d . 1 . .
O O1 0.69790(16) 0.35450(4) 0.57063(5) 0.01808(14) Uani d . 1 . .
O O2 0.37593(19) 0.41872(4) 0.51001(5) 0.02516(17) Uani d . 1 . .
O O3 0.96509(16) 0.28446(4) 0.34161(5) 0.01797(14) Uani d . 1 . .
O O4 0.63677(16) 0.35486(4) 0.26596(5) 0.01701(14) Uani d . 1 . .
C C1 0.5646(2) 0.37989(5) 0.49758(6) 0.01664(17) Uani d . 1 . .
C C2 0.9014(2) 0.30666(5) 0.56843(6) 0.01535(17) Uani d . 1 . .
C C3 1.0072(2) 0.28411(5) 0.64694(7) 0.01883(18) Uani d . 1 . .
H H3A 0.9402 0.3009 0.6978 0.023 Uiso calc R 1 . .
C C4 1.2149(2) 0.23600(5) 0.64775(7) 0.02067(19) Uani d . 1 . .
H H4A 1.2889 0.2207 0.6998 0.025 Uiso calc R 1 . .
C C5 1.3149(2) 0.21011(5) 0.57151(7) 0.02046(19) Uani d . 1 . .
H H5A 1.4544 0.1779 0.5731 0.025 Uiso calc R 1 . .
C C6 1.2059(2) 0.23256(5) 0.49397(7) 0.01786(18) Uani d . 1 . .
H H6A 1.2708 0.2153 0.4431 0.021 Uiso calc R 1 . .
C C7 0.9967(2) 0.28162(5) 0.49195(6) 0.01467(16) Uani d . 1 . .
C C8 0.87645(19) 0.30746(4) 0.41294(6) 0.01417(16) Uani d . 1 . .
C C9 0.6643(2) 0.35648(4) 0.41544(6) 0.01407(16) Uani d . 1 . .
C C10 0.54393(19) 0.37953(5) 0.33533(6) 0.01447(16) Uani d . 1 . .
C C11 0.3233(2) 0.42963(5) 0.32717(6) 0.01642(17) Uani d . 1 . .
H H11A 0.2750 0.4541 0.3742 0.020 Uiso calc R 1 . .
C C12 0.1915(2) 0.43961(5) 0.25011(6) 0.01545(17) Uani d . 1 . .
H H12A 0.2476 0.4133 0.2058 0.019 Uiso calc R 1 . .
C C13 -0.0299(2) 0.48736(5) 0.22909(6) 0.01444(16) Uani d . 1 . .
C C14 -0.1625(2) 0.49008(5) 0.14673(6) 0.01522(16) Uani d . 1 . .
C C15 -0.3651(2) 0.53657(5) 0.12291(6) 0.01714(17) Uani d . 1 . .
H H15A -0.4475 0.5379 0.0677 0.021 Uiso calc R 1 . .
C C16 -0.4410(2) 0.58096(5) 0.18364(7) 0.01636(17) Uani d . 1 . .
C C17 -0.3254(2) 0.57894(5) 0.26670(7) 0.01765(17) Uani d . 1 . .
H H17A -0.3843 0.6082 0.3072 0.021 Uiso calc R 1 . .
C C18 -0.1210(2) 0.53266(5) 0.28840(6) 0.01714(17) Uani d . 1 . .
H H18A -0.0415 0.5315 0.3439 0.021 Uiso calc R 1 . .
H H1O 0.812(5) 0.3171(11) 0.2882(15) 0.077(7) Uiso d . 1 . .

loop_
_atom_site_aniso_label
_atom_site_aniso_U_11
_atom_site_aniso_U_22
_atom_site_aniso_U_33
_atom_site_aniso_U_12
_atom_site_aniso_U_13
_atom_site_aniso_U_23
Cl1 0.02114(11) 0.01919(12) 0.02702(13) 0.00611(8) 0.00565(9) 0.00516(9)
Cl2 0.02795(12) 0.02120(13) 0.01605(11) 0.00727(9) -0.00287(8) -0.00406(9)
O1 0.0216(3) 0.0197(4) 0.0130(3) 0.0062(3) 0.0009(2) 0.0002(3)
O2 0.0307(4) 0.0272(4) 0.0177(4) 0.0140(3) 0.0026(3) 0.0002(3)
O3 0.0201(3) 0.0190(3) 0.0149(3) 0.0025(3) 0.0016(2) -0.0027(3)
O4 0.0179(3) 0.0202(4) 0.0130(3) 0.0002(2) -0.0004(2) -0.0016(3)
C1 0.0194(4) 0.0166(4) 0.0139(4) 0.0014(3) 0.0001(3) 0.0004(3)
C2 0.0154(4) 0.0149(4) 0.0157(4) 0.0007(3) 0.0009(3) 0.0016(3)
C3 0.0196(4) 0.0212(5) 0.0157(4) 0.0006(3) 0.0005(3) 0.0030(4)
C4 0.0194(4) 0.0220(5) 0.0204(5) 0.0004(4) -0.0016(3) 0.0068(4)
C5 0.0181(4) 0.0179(5) 0.0254(5) 0.0025(3) 0.0000(3) 0.0038(4)
C6 0.0169(4) 0.0161(4) 0.0206(4) 0.0007(3) 0.0016(3) -0.0001(4)
C7 0.0150(4) 0.0137(4) 0.0154(4) -0.0010(3) 0.0009(3) 0.0007(3)
C8 0.0140(4) 0.0140(4) 0.0146(4) -0.0021(3) 0.0009(3) -0.0007(3)
C9 0.0147(4) 0.0150(4) 0.0125(4) -0.0001(3) 0.0004(3) 0.0002(3)
C10 0.0135(4) 0.0147(4) 0.0152(4) -0.0027(3) -0.0004(3) 0.0000(3)
C11 0.0164(4) 0.0167(4) 0.0161(4) 0.0000(3) -0.0008(3) 0.0006(3)
C12 0.0148(4) 0.0158(4) 0.0156(4) -0.0012(3) -0.0005(3) 0.0006(3)
C13 0.0146(4) 0.0150(4) 0.0138(4) -0.0014(3) 0.0004(3) 0.0010(3)
C14 0.0165(4) 0.0156(4) 0.0135(4) 0.0001(3) 0.0008(3) -0.0009(3)
C15 0.0173(4) 0.0181(5) 0.0160(4) 0.0013(3) -0.0001(3) 0.0008(3)
C16 0.0148(4) 0.0145(4) 0.0200(4) 0.0007(3) 0.0037(3) 0.0021(3)
C17 0.0187(4) 0.0164(4) 0.0179(4) -0.0005(3) 0.0035(3) -0.0017(3)
C18 0.0179(4) 0.0181(4) 0.0154(4) -0.0013(3) 0.0004(3) -0.0012(3)

loop_
_atom_type_symbol
_atom_type_description
_atom_type_scat_dispersion_real
_atom_type_scat_dispersion_imag
_atom_type_scat_source
C C 0.0033 0.0016 'International Tables Vol C Tables 4.2.6.8 and 6.1.1.4'
H H 0.0000 0.0000 'International Tables Vol C Tables 4.2.6.8 and 6.1.1.4'
O O 0.0106 0.0060 'International Tables Vol C Tables 4.2.6.8 and 6.1.1.4'
Cl Cl 0.1484 0.1585 'International Tables Vol C Tables 4.2.6.8 and 6.1.1.4'

loop_
_geom_angle_atom_site_label_1
_geom_angle_atom_site_label_2
_geom_angle_atom_site_label_3
_geom_angle_site_symmetry_1
_geom_angle_site_symmetry_3
_geom_angle
_geom_angle_publ_flag
C2 O1 C1 . . 122.95(8) ?
C8 O3 H1O . . 100.6(11) ?
C10 O4 H1O . . 105.2(12) ?
O2 C1 O1 . . 115.24(9) ?
O2 C1 C9 . . 127.70(9) ?
O1 C1 C9 . . 117.06(8) ?
O1 C2 C7 . . 122.00(8) ?
O1 C2 C3 . . 116.57(9) ?
C7 C2 C3 . . 121.43(9) ?
C4 C3 C2 . . 118.53(10) ?
C4 C3 H3A . . 120.7 ?
C2 C3 H3A . . 120.7 ?
C3 C4 C5 . . 121.09(9) ?
C3 C4 H4A . . 119.5 ?
C5 C4 H4A . . 119.5 ?
C6 C5 C4 . . 119.76(9) ?
C6 C5 H5A . . 120.1 ?
C4 C5 H5A . . 120.1 ?
C5 C6 C7 . . 119.91(9) ?
C5 C6 H6A . . 120.0 ?
C7 C6 H6A . . 120.0 ?
C2 C7 C6 . . 119.27(9) ?
C2 C7 C8 . . 118.22(8) ?
C6 C7 C8 . . 122.51(9) ?
O3 C8 C9 . . 121.89(9) ?
O3 C8 C7 . . 118.46(8) ?
C9 C8 C7 . . 119.64(8) ?
C8 C9 C10 . . 117.78(8) ?
C8 C9 C1 . . 120.01(8) ?
C10 C9 C1 . . 122.14(8) ?
O4 C10 C9 . . 118.16(9) ?
O4 C10 C11 . . 117.46(8) ?
C9 C10 C11 . . 124.38(9) ?
C12 C11 C10 . . 118.48(9) ?
C12 C11 H11A . . 120.8 ?
C10 C11 H11A . . 120.8 ?
C11 C12 C13 . . 126.60(9) ?
C11 C12 H12A . . 116.7 ?
C13 C12 H12A . . 116.7 ?
C18 C13 C14 . . 116.78(9) ?
C18 C13 C12 . . 122.66(8) ?
C14 C13 C12 . . 120.56(9) ?
C15 C14 C13 . . 122.39(9) ?
C15 C14 Cl2 . . 116.89(7) ?
C13 C14 Cl2 . . 120.72(7) ?
C16 C15 C14 . . 118.18(9) ?
C16 C15 H15A . . 120.9 ?
C14 C15 H15A . . 120.9 ?
C17 C16 C15 . . 121.71(9) ?
C17 C16 Cl1 . . 119.83(8) ?
C15 C16 Cl1 . . 118.46(8) ?
C18 C17 C16 . . 118.89(9) ?
C18 C17 H17A . . 120.6 ?
C16 C17 H17A . . 120.6 ?
C17 C18 C13 . . 121.97(9) ?
C17 C18 H18A . . 119.0 ?
C13 C18 H18A . . 119.0 ?

loop_
_geom_bond_atom_site_label_1
_geom_bond_atom_site_label_2
_geom_bond_site_symmetry_2
_geom_bond_distance
_geom_bond_publ_flag
Cl1 C16 . 1.7358(10) ?
Cl2 C14 . 1.7376(10) ?
O1 C2 . 1.3711(12) ?
O1 C1 . 1.3851(12) ?
O2 C1 . 1.2059(12) ?
O3 C8 . 1.2910(11) ?
O3 H1O . 1.27(2) ?
O4 C10 . 1.2851(12) ?
O4 H1O . 1.17(2) ?
C1 C9 . 1.4595(13) ?
C2 C7 . 1.3877(14) ?
C2 C3 . 1.3895(14) ?
C3 C4 . 1.3869(15) ?
C3 H3A . 0.9300 ?
C4 C5 . 1.3988(16) ?
C4 H4A . 0.9300 ?
C5 C6 . 1.3804(15) ?
C5 H5A . 0.9300 ?
C6 C7 . 1.4062(13) ?
C6 H6A . 0.9300 ?
C7 C8 . 1.4436(13) ?
C8 C9 . 1.4162(13) ?
C9 C10 . 1.4371(13) ?
C10 C11 . 1.4610(13) ?
C11 C12 . 1.3457(13) ?
C11 H11A . 0.9300 ?
C12 C13 . 1.4554(13) ?
C12 H12A . 0.9300 ?
C13 C18 . 1.4050(14) ?
C13 C14 . 1.4061(13) ?
C14 C15 . 1.3896(13) ?
C15 C16 . 1.3870(14) ?
C15 H15A . 0.9300 ?
C16 C17 . 1.3867(14) ?
C17 C18 . 1.3841(14) ?
C17 H17A . 0.9300 ?
C18 H18A . 0.9300 ?

loop_
_geom_hbond_atom_site_label_D
_geom_hbond_atom_site_label_H
_geom_hbond_atom_site_label_A
_geom_hbond_site_symmetry_A
_geom_hbond_distance_DH
_geom_hbond_distance_HA
_geom_hbond_distance_DA
_geom_hbond_angle_DHA
_geom_hbond_publ_flag
O3 H1O O4 . 1.27(2) 1.17(2) 2.3947(11) 156(2) yes
C11 H11A O2 . 0.93 2.29 2.8704(12) 120 yes
C4 H4A O4 4_666 0.93 2.45 3.2514(13) 144 yes
C17 H17A O1 3_566 0.93 2.54 3.3966(13) 154 yes

loop_
_geom_torsion_atom_site_label_1
_geom_torsion_atom_site_label_2
_geom_torsion_atom_site_label_3
_geom_torsion_atom_site_label_4
_geom_torsion_site_symmetry_1
_geom_torsion_site_symmetry_2
_geom_torsion_site_symmetry_3
_geom_torsion_site_symmetry_4
_geom_torsion
_geom_torsion_publ_flag
C2 O1 C1 O2 . . . . 175.23(9) ?
C2 O1 C1 C9 . . . . -4.08(14) ?
C1 O1 C2 C7 . . . . 2.35(14) ?
C1 O1 C2 C3 . . . . -177.35(9) ?
O1 C2 C3 C4 . . . . -179.58(9) ?
C7 C2 C3 C4 . . . . 0.72(15) ?
C2 C3 C4 C5 . . . . -0.55(16) ?
C3 C4 C5 C6 . . . . -0.03(16) ?
C4 C5 C6 C7 . . . . 0.47(15) ?
O1 C2 C7 C6 . . . . -179.98(9) ?
C3 C2 C7 C6 . . . . -0.30(15) ?
O1 C2 C7 C8 . . . . 0.23(14) ?
C3 C2 C7 C8 . . . . 179.92(9) ?
C5 C6 C7 C2 . . . . -0.31(14) ?
C5 C6 C7 C8 . . . . 179.47(9) ?
C2 C7 C8 O3 . . . . 179.79(9) ?
C6 C7 C8 O3 . . . . 0.01(14) ?
C2 C7 C8 C9 . . . . -0.80(13) ?
C6 C7 C8 C9 . . . . 179.43(9) ?
O3 C8 C9 C10 . . . . 1.20(13) ?
C7 C8 C9 C10 . . . . -178.19(8) ?
O3 C8 C9 C1 . . . . 178.35(9) ?
C7 C8 C9 C1 . . . . -1.04(13) ?
O2 C1 C9 C8 . . . . -175.83(10) ?
O1 C1 C9 C8 . . . . 3.39(13) ?
O2 C1 C9 C10 . . . . 1.19(16) ?
O1 C1 C9 C10 . . . . -179.59(8) ?
C8 C9 C10 O4 . . . . -0.56(13) ?
C1 C9 C10 O4 . . . . -177.65(9) ?
C8 C9 C10 C11 . . . . 179.82(9) ?
C1 C9 C10 C11 . . . . 2.74(14) ?
O4 C10 C11 C12 . . . . 11.55(13) ?
C9 C10 C11 C12 . . . . -168.83(9) ?
C10 C11 C12 C13 . . . . -179.31(9) ?
C11 C12 C13 C18 . . . . 4.13(15) ?
C11 C12 C13 C14 . . . . -176.17(9) ?
C18 C13 C14 C15 . . . . 2.61(14) ?
C12 C13 C14 C15 . . . . -177.10(9) ?
C18 C13 C14 Cl2 . . . . -176.94(7) ?
C12 C13 C14 Cl2 . . . . 3.35(13) ?
C13 C14 C15 C16 . . . . -1.12(14) ?
Cl2 C14 C15 C16 . . . . 178.44(7) ?
C14 C15 C16 C17 . . . . -1.44(14) ?
C14 C15 C16 Cl1 . . . . 178.24(7) ?
C15 C16 C17 C18 . . . . 2.35(15) ?
Cl1 C16 C17 C18 . . . . -177.32(8) ?
C16 C17 C18 C13 . . . . -0.73(15) ?
C14 C13 C18 C17 . . . . -1.66(14) ?
C12 C13 C18 C17 . . . . 178.05(9) ?

loop_
_cod_related_entry_id
_cod_related_entry_database
_cod_related_entry_code
1 ChemSpider 30656251
